data_7021225
loop_
_publ_author_name
'Munz, Dominik'
'Poethig, Alexander'
'Tronnier, Alexander'
'Strassner, Thomas'

_publ_section_title
;
 ortho-Phenylene bridged palladium bis-N-heterocyclic carbene complexes:
 synthesis, structure and catalysis.
;
_journal_issue 20
_journal_name_full 'Dalton transactions (Cambridge, England : 2003)'
_journal_page_first 7297
_journal_page_last 7304
_journal_paper_doi 10.1039/c3dt33006k
_journal_volume 42
_journal_year 2013
_chemical_absolute_configuration unk
_chemical_formula_moiety 'C14 H14 Br2 N4 Pd'
_chemical_formula_sum 'C14 H14 Br2 N4 Pd'
_chemical_formula_weight 504.49
_space_group_IT_number 33
_symmetry_cell_setting orthorhombic
_symmetry_Int_Tables_number 33
_symmetry_space_group_name_Hall 'P 2c -2n'
_symmetry_space_group_name_H-M 'P n a 21'
_atom_sites_solution_hydrogens geom
_atom_sites_solution_primary direct
_atom_sites_solution_secondary difmap
_cell_angle_alpha 90
_cell_angle_beta 90
_cell_angle_gamma 90
_cell_formula_units_Z 4
_cell_length_a 12.4150(9)
_cell_length_b 9.508(2)
_cell_length_c 14.0530(17)
_cell_measurement_reflns_used 161
_cell_measurement_temperature 198
_cell_measurement_theta_max 25.372
_cell_measurement_theta_min 4.180
_cell_volume 1658.8(4)
_computing_cell_refinement 'Dirax/lsq (Duisenberg, 1992)'
_computing_data_collection 'Collect (Nonius BV, 1999)'
_computing_data_reduction 'EvalCCD (Duisenberg et al., 2003)'
_computing_molecular_graphics 'PLATON (Spek, 2011)'
_computing_publication_material 'PLATON (Spek, 2011), enCIFer (Allen, 2004)'
_computing_structure_refinement 'SHELXL-97 (Sheldrick, 1997)'
_computing_structure_solution 'SIR92(Altomare et al., 1994)'
_diffrn_ambient_temperature 198
_diffrn_detector_area_resol_mean 9
_diffrn_measured_fraction_theta_full 0.992
_diffrn_measured_fraction_theta_max 0.992
_diffrn_measurement_device '95mm CCD camera on \k-goniostat'
_diffrn_measurement_device_type KappaCCD
_diffrn_measurement_method \f
_diffrn_radiation_monochromator 'horizonally mounted graphite crystal'
_diffrn_radiation_probe x-ray
_diffrn_radiation_type MoK\a
_diffrn_radiation_wavelength 0.71073
_diffrn_radiation_wavelength_id x-ray
_diffrn_reflns_av_R_equivalents 0.0312
_diffrn_reflns_av_sigmaI/netI 0.0368
_diffrn_reflns_limit_h_max 14
_diffrn_reflns_limit_h_min -14
_diffrn_reflns_limit_k_max 11
_diffrn_reflns_limit_k_min -11
_diffrn_reflns_limit_l_max 16
_diffrn_reflns_limit_l_min -16
_diffrn_reflns_number 11505
_diffrn_reflns_reduction_process
;
;
_diffrn_reflns_theta_full 25.39
_diffrn_reflns_theta_max 25.39
_diffrn_reflns_theta_min 4.82
_diffrn_source 'fine-focus sealed tube'
_exptl_absorpt_coefficient_mu 5.934
_exptl_absorpt_correction_T_max 0.383
_exptl_absorpt_correction_T_min 0.383
_exptl_absorpt_correction_type multi-scan
_exptl_absorpt_process_details 'SADABS, Bruker, 2002'
_exptl_crystal_colour yellow
_exptl_crystal_density_diffrn 2.020
_exptl_crystal_density_method 'Not Measured'
_exptl_crystal_description fragment
_exptl_crystal_F_000 968
_exptl_crystal_size_max 0.200
_exptl_crystal_size_mid 0.200
_exptl_crystal_size_min 0.200
_refine_diff_density_max 0.331
_refine_diff_density_min -0.330
_refine_diff_density_rms 0.078
_refine_ls_abs_structure_details 'Flack H.D. (1983), Acta Cryst. A39, 876-881'
_refine_ls_abs_structure_Flack 0.025(7)
_refine_ls_extinction_method none
_refine_ls_goodness_of_fit_ref 1.060
_refine_ls_hydrogen_treatment constr
_refine_ls_matrix_type full
_refine_ls_number_parameters 192
_refine_ls_number_reflns 3005
_refine_ls_number_restraints 1
_refine_ls_restrained_S_all 1.060
_refine_ls_R_factor_all 0.0270
_refine_ls_R_factor_gt 0.0205
_refine_ls_shift/su_max 0.015
_refine_ls_shift/su_mean 0.000
_refine_ls_structure_factor_coef Fsqd
_refine_ls_weighting_details 'calc w=1/[\s^2^(Fo^2^)+(0.0000P)^2^] where P=(Fo^2^+2Fc^2^)/3'
_refine_ls_weighting_scheme calc
_refine_ls_wR_factor_gt 0.0360
_refine_ls_wR_factor_ref 0.0375
_reflns_number_gt 2748
_reflns_number_total 3005
_reflns_threshold_expression I>2\s(I)
_cod_data_source_file c3dt33006k.txt
_cod_data_source_block Compound_8a
_cod_depositor_comments
;
The following automatic conversions were performed:

'_symmetry_cell_setting' value 'Orthorhombic' changed to
'orthorhombic' according to
/home/saulius/struct/CIF-dictionaries/cif_core.dic dictionary named
'cif_core.dic' version 2.4.2 from 2011-04-26.

Automatic conversion script
Id: cif_fix_values 1891 2012-01-12 08:04:46Z andrius 
;
_cod_database_code 7021225

loop_
_symmetry_equiv_pos_site_id
_symmetry_equiv_pos_as_xyz
1 x,y,z
2 -x,-y,1/2+z
3 1/2-x,1/2+y,1/2+z
4 1/2+x,1/2-y,z

loop_
_atom_site_aniso_label
_atom_site_aniso_U_11
_atom_site_aniso_U_22
_atom_site_aniso_U_33
_atom_site_aniso_U_23
_atom_site_aniso_U_13
_atom_site_aniso_U_12
Pd1 0.0173(1) 0.0133(1) 0.0129(1) 0.0012(1) -0.0002(2) 0.0019(1)
Br1 0.0293(2) 0.0211(2) 0.0241(2) 0.0050(2) 0.0023(2) 0.0101(1)
Br2 0.0315(2) 0.0321(2) 0.0158(2) 0.0052(2) 0.0019(2) 0.0118(2)
N1 0.0198(15) 0.0152(15) 0.0174(16) 0.0031(12) -0.0024(13) -0.0036(12)
N2 0.0181(15) 0.0169(17) 0.0169(17) 0.0025(13) -0.0024(12) -0.0011(13)
N3 0.0181(15) 0.0162(14) 0.0168(16) 0.0025(12) -0.0023(12) 0.0028(13)
N4 0.0170(14) 0.0260(17) 0.0158(18) 0.0010(11) -0.0013(11) -0.0021(13)
C1 0.0154(17) 0.0116(18) 0.023(2) 0.0018(15) -0.0009(15) 0.0000(15)
C2 0.027(2) 0.022(2) 0.0111(18) 0.0071(14) 0.0027(15) -0.0027(17)
C3 0.027(2) 0.022(2) 0.0091(18) 0.0053(14) -0.0004(14) -0.0019(16)
C4 0.0177(17) 0.0140(18) 0.0133(18) -0.0028(13) 0.0001(14) 0.0000(14)
C5 0.0237(18) 0.020(2) 0.020(2) -0.0004(16) -0.0040(15) 0.0019(16)
C6 0.0242(19) 0.027(2) 0.027(2) -0.0074(18) -0.0025(17) -0.0046(17)
C7 0.032(2) 0.0177(19) 0.033(2) -0.0001(16) 0.0044(19) -0.0098(17)
C8 0.028(2) 0.0146(17) 0.020(2) 0.0035(14) 0.0036(16) 0.0025(17)
C9 0.0194(18) 0.0168(18) 0.0159(18) -0.0021(14) 0.0022(15) 0.0033(15)
C10 0.0178(15) 0.0170(15) 0.018(2) 0.0034(17) 0.0054(18) 0.0018(13)
C11 0.0188(14) 0.0274(17) 0.0281(19) 0.004(2) 0.006(2) 0.0105(14)
C12 0.024(2) 0.021(2) 0.029(2) 0.0000(16) 0.0060(17) 0.0078(17)
C13 0.031(2) 0.019(2) 0.023(2) -0.0024(15) 0.0027(17) -0.0071(18)
C14 0.025(2) 0.034(3) 0.029(2) -0.0053(18) -0.0073(17) -0.0039(18)

loop_
_atom_site_label
_atom_site_type_symbol
_atom_site_thermal_displace_type
_atom_site_fract_x
_atom_site_fract_y
_atom_site_fract_z
_atom_site_occupancy
_atom_site_U_iso_or_equiv
_atom_site_calc_flag
_atom_site_refinement_flags
Pd1 Pd Uani 0.84999(2) 1.00853(2) 0.68725(3) 1.000 0.0145(1) d .
Br1 Br Uani 0.98490(2) 0.81390(3) 0.68860(4) 1.000 0.0248(1) d .
Br2 Br Uani 0.88055(3) 1.06732(4) 0.51682(3) 1.000 0.0265(1) d .
N1 N Uani 0.7810(2) 0.8794(3) 0.8717(2) 1.000 0.0175(9) d .
N2 N Uani 0.8485(2) 1.0852(3) 0.8920(2) 1.000 0.0173(9) d .
N3 N Uani 0.7597(2) 1.2779(3) 0.7534(2) 1.000 0.0170(9) d .
N4 N Uani 0.6489(2) 1.1783(3) 0.65746(19) 1.000 0.0196(9) d .
C1 C Uani 0.8238(3) 0.9877(3) 0.8244(3) 1.000 0.0167(11) d .
C2 C Uani 0.7803(3) 0.9049(4) 0.9688(2) 1.000 0.0200(11) d .
C3 C Uani 0.8243(3) 1.0330(4) 0.9826(2) 1.000 0.0194(11) d .
C4 C Uani 0.8973(3) 1.2179(3) 0.8735(2) 1.000 0.0150(10) d .
C5 C Uani 0.9875(3) 1.2573(4) 0.9255(3) 1.000 0.0212(11) d .
C6 C Uani 1.0352(3) 1.3860(4) 0.9102(3) 1.000 0.0261(11) d .
C7 C Uani 0.9942(3) 1.4766(4) 0.8426(3) 1.000 0.0276(11) d .
C8 C Uani 0.9045(3) 1.4379(4) 0.7902(3) 1.000 0.0209(11) d .
C9 C Uani 0.8550(3) 1.3095(4) 0.8059(2) 1.000 0.0174(10) d .
C10 C Uani 0.7454(2) 1.1617(3) 0.6985(3) 1.000 0.0176(10) d .
C11 C Uani 0.6024(2) 1.3050(4) 0.6840(4) 1.000 0.0248(10) d .
C12 C Uani 0.6710(3) 1.3686(4) 0.7446(3) 1.000 0.0247(12) d .
C13 C Uani 0.7406(3) 0.7514(4) 0.8269(3) 1.000 0.0243(12) d .
C14 C Uani 0.5986(3) 1.0784(4) 0.5917(3) 1.000 0.0293(14) d .
H2 H Uiso 0.75380 0.84360 1.01670 1.000 0.0240 c R
H3 H Uiso 0.83630 1.07850 1.04180 1.000 0.0230 c R
H5 H Uiso 1.01650 1.19510 0.97190 1.000 0.0250 c R
H6 H Uiso 1.09670 1.41250 0.94630 1.000 0.0310 c R
H7 H Uiso 1.02740 1.56520 0.83200 1.000 0.0330 c R
H8 H Uiso 0.87670 1.49990 0.74320 1.000 0.0250 c R
H11 H Uiso 0.53480 1.34030 0.66330 1.000 0.0300 c R
H12 H Uiso 0.66130 1.45690 0.77510 1.000 0.0290 c R
H13A H Uiso 0.77520 0.66930 0.85590 1.000 0.0370 c R
H13B H Uiso 0.75700 0.75360 0.75870 1.000 0.0370 c R
H13C H Uiso 0.66250 0.74530 0.83590 1.000 0.0370 c R
H14A H Uiso 0.65450 1.03160 0.55400 1.000 0.0440 c R
H14B H Uiso 0.54940 1.12880 0.54910 1.000 0.0440 c R
H14C H Uiso 0.55810 1.00790 0.62790 1.000 0.0440 c R

loop_
_atom_type_symbol
_atom_type_description
_atom_type_scat_dispersion_real
_atom_type_scat_dispersion_imag
_atom_type_scat_source
C C 0.0033 0.0016 ' International Tables Vol C Tables 4.2.6.8 and 6.1.1.4'
H H 0.0000 0.0000 ' International Tables Vol C Tables 4.2.6.8 and 6.1.1.4'
Br Br -0.2901 2.4595 ' International Tables Vol C Tables 4.2.6.8 and 6.1.1.4'
N N 0.0061 0.0033 ' International Tables Vol C Tables 4.2.6.8 and 6.1.1.4'
Pd Pd -0.9988 1.0072 ' International Tables Vol C Tables 4.2.6.8 and 6.1.1.4'

loop_
_geom_angle_atom_site_label_1
_geom_angle_atom_site_label_2
_geom_angle_atom_site_label_3
_geom_angle
_geom_angle_publ_flag
Br1 Pd1 Br2 94.10(2) yes
Br1 Pd1 C1 91.65(10) yes
Br1 Pd1 C10 174.91(13) yes
Br2 Pd1 C1 172.78(8) yes
Br2 Pd1 C10 90.67(12) yes
C1 Pd1 C10 83.45(15) yes
C1 N1 C2 111.0(3) yes
C1 N1 C13 124.4(3) yes
C2 N1 C13 124.7(3) yes
C1 N2 C3 110.2(3) yes
C1 N2 C4 124.9(3) yes
C3 N2 C4 124.9(3) yes
C9 N3 C10 125.0(3) yes
C9 N3 C12 124.5(3) yes
C10 N3 C12 110.3(3) yes
C10 N4 C11 111.0(3) yes
C10 N4 C14 125.2(3) yes
C11 N4 C14 123.7(3) yes
Pd1 C1 N1 129.2(3) yes
Pd1 C1 N2 125.3(2) yes
N1 C1 N2 105.5(3) yes
N1 C2 C3 107.3(3) yes
N2 C3 C2 106.1(3) yes
N2 C4 C5 119.1(3) yes
N2 C4 C9 121.3(3) yes
C5 C4 C9 119.7(3) no
C4 C5 C6 120.3(4) no
C5 C6 C7 120.3(4) no
C6 C7 C8 119.8(4) no
C7 C8 C9 120.4(4) no
N3 C9 C4 122.3(3) yes
N3 C9 C8 118.1(3) yes
C4 C9 C8 119.6(3) no
Pd1 C10 N3 124.3(2) yes
Pd1 C10 N4 130.3(3) yes
N3 C10 N4 105.4(2) yes
N4 C11 C12 107.3(3) yes
N3 C12 C11 106.0(3) yes
N1 C2 H2 126.00 no
C3 C2 H2 126.00 no
N2 C3 H3 127.00 no
C2 C3 H3 127.00 no
C4 C5 H5 120.00 no
C6 C5 H5 120.00 no
C5 C6 H6 120.00 no
C7 C6 H6 120.00 no
C6 C7 H7 120.00 no
C8 C7 H7 120.00 no
C7 C8 H8 120.00 no
C9 C8 H8 120.00 no
N4 C11 H11 126.00 no
C12 C11 H11 126.00 no
N3 C12 H12 127.00 no
C11 C12 H12 127.00 no
N1 C13 H13A 110.00 no
N1 C13 H13B 109.00 no
N1 C13 H13C 110.00 no
H13A C13 H13B 109.00 no
H13A C13 H13C 109.00 no
H13B C13 H13C 109.00 no
N4 C14 H14A 109.00 no
N4 C14 H14B 110.00 no
N4 C14 H14C 110.00 no
H14A C14 H14B 109.00 no
H14A C14 H14C 109.00 no
H14B C14 H14C 109.00 no

loop_
_geom_bond_atom_site_label_1
_geom_bond_atom_site_label_2
_geom_bond_distance
_geom_bond_publ_flag
Pd1 Br1 2.4960(6) yes
Pd1 Br2 2.4885(8) yes
Pd1 C1 1.965(4) yes
Pd1 C10 1.958(3) yes
N1 C1 1.336(4) yes
N1 C2 1.386(4) yes
N1 C13 1.459(5) yes
N2 C1 1.362(5) yes
N2 C3 1.399(4) yes
N2 C4 1.424(4) yes
N3 C9 1.426(4) yes
N3 C10 1.359(4) yes
N3 C12 1.404(5) yes
N4 C10 1.339(4) yes
N4 C11 1.387(5) yes
N4 C14 1.465(5) yes
C2 C3 1.349(5) no
C4 C5 1.389(5) no
C4 C9 1.392(5) no
C5 C6 1.376(5) no
C6 C7 1.380(6) no
C7 C8 1.385(5) no
C8 C9 1.385(5) no
C11 C12 1.348(6) no
C2 H2 0.9500 no
C3 H3 0.9500 no
C5 H5 0.9500 no
C6 H6 0.9500 no
C7 H7 0.9500 no
C8 H8 0.9500 no
C11 H11 0.9500 no
C12 H12 0.9500 no
C13 H13A 0.9800 no
C13 H13B 0.9800 no
C13 H13C 0.9800 no
C14 H14A 0.9800 no
C14 H14B 0.9800 no
C14 H14C 0.9800 no

loop_
_geom_hbond_atom_site_label_D
_geom_hbond_atom_site_label_H
_geom_hbond_atom_site_label_A
_geom_hbond_distance_DH
_geom_hbond_distance_HA
_geom_hbond_distance_DA
_geom_hbond_angle_DHA
_geom_hbond_site_symmetry_A
_geom_hbond_publ_flag
C5 H5 Br2 0.9500 2.8700 3.723(4) 149.00 2_775 yes
C14 H14A Br2 0.9800 2.8700 3.657(4) 137.00 . yes

loop_
_geom_torsion_atom_site_label_1
_geom_torsion_atom_site_label_2
_geom_torsion_atom_site_label_3
_geom_torsion_atom_site_label_4
_geom_torsion
_geom_torsion_publ_flag
Br1 Pd1 C1 N1 -65.1(3) no
Br1 Pd1 C1 N2 114.0(3) no
C10 Pd1 C1 N1 116.3(3) no
C10 Pd1 C1 N2 -64.6(3) no
Br2 Pd1 C10 N3 -114.1(3) no
Br2 Pd1 C10 N4 65.8(3) no
C1 Pd1 C10 N3 61.7(3) no
C1 Pd1 C10 N4 -118.4(3) no
C2 N1 C1 Pd1 177.8(3) no
C2 N1 C1 N2 -1.4(4) no
C13 N1 C1 Pd1 -2.1(5) no
C13 N1 C1 N2 178.7(3) no
C1 N1 C2 C3 -0.2(4) no
C13 N1 C2 C3 179.8(3) no
C3 N2 C1 Pd1 -176.8(3) no
C3 N2 C1 N1 2.4(4) no
C4 N2 C1 Pd1 0.0(5) no
C4 N2 C1 N1 179.3(3) no
C1 N2 C3 C2 -2.6(4) no
C4 N2 C3 C2 -179.4(3) no
C1 N2 C4 C5 -129.3(4) no
C1 N2 C4 C9 52.0(5) no
C3 N2 C4 C5 47.1(5) no
C3 N2 C4 C9 -131.6(3) no
C10 N3 C9 C4 -56.9(5) no
C10 N3 C9 C8 125.0(4) no
C12 N3 C9 C4 128.9(4) no
C12 N3 C9 C8 -49.2(5) no
C9 N3 C10 Pd1 4.1(5) no
C9 N3 C10 N4 -175.9(3) no
C12 N3 C10 Pd1 179.0(3) no
C12 N3 C10 N4 -1.0(4) no
C9 N3 C12 C11 175.3(3) no
C10 N3 C12 C11 0.4(4) no
C11 N4 C10 Pd1 -178.7(3) no
C11 N4 C10 N3 1.2(4) no
C14 N4 C10 Pd1 0.2(5) no
C14 N4 C10 N3 -179.9(3) no
C10 N4 C11 C12 -1.0(5) no
C14 N4 C11 C12 -179.9(3) no
N1 C2 C3 N2 1.6(4) no
N2 C4 C5 C6 -178.9(3) no
C9 C4 C5 C6 -0.2(6) no
N2 C4 C9 N3 1.6(5) no
N2 C4 C9 C8 179.7(3) no
C5 C4 C9 N3 -177.0(3) no
C5 C4 C9 C8 1.1(5) no
C4 C5 C6 C7 -0.4(6) no
C5 C6 C7 C8 0.2(6) no
C6 C7 C8 C9 0.7(6) no
C7 C8 C9 N3 176.9(3) no
C7 C8 C9 C4 -1.3(6) no
N4 C11 C12 N3 0.3(5) no
